data_7047053
loop_
_publ_author_name
'Abad Gal\'an, Laura'
'Sobolev, Alexandre N.'
'Skelton, Brian W.'
'Zysman-Colman, Eli'
'Ogden, Mark I.'
'Massi, Massimiliano'

_publ_section_title
;
 Energy transfer between Eu<sup>3+</sup> and Nd<sup>3+</sup> in
 near-infrared emitting \b-triketonate coordination polymers.
;
_journal_issue 35
_journal_name_full 'Dalton transactions (Cambridge, England : 2003)'
_journal_page_first 12345
_journal_page_last 12352
_journal_paper_doi 10.1039/c8dt02499e
_journal_volume 47
_journal_year 2018
_chemical_formula_moiety 'C64 H56 Cs Nd O10'
_chemical_formula_sum 'C64 H56 Cs Nd O10'
_chemical_formula_weight 1262.23
_space_group_IT_number 15
_space_group_name_Hall '-C 2yc'
_space_group_name_H-M_alt 'C 1 2/c 1'
_symmetry_cell_setting monoclinic
_symmetry_Int_Tables_number 15
_symmetry_space_group_name_Hall '-C 2yc'
_symmetry_space_group_name_H-M 'C 1 2/c 1'
_atom_sites_solution_hydrogens mixed
_audit_creation_date 2016-03-22T07:40:54-00:00
_audit_creation_method 'WinGX routine CIF_UPDATE'
_audit_update_record
;
2018-03-13 deposited with the CCDC.
2018-07-20 downloaded from the CCDC.
;
_cell_angle_alpha 90
_cell_angle_beta 108.315(2)
_cell_angle_gamma 90
_cell_formula_units_Z 4
_cell_length_a 27.4726(6)
_cell_length_b 8.29060(10)
_cell_length_c 25.4388(6)
_cell_measurement_reflns_used 12241
_cell_measurement_temperature 100(2)
_cell_measurement_theta_max 67.342
_cell_measurement_theta_min 3.402
_cell_volume 5500.5(2)
_computing_cell_refinement 'CrysAlisPro 1.171.38.41 (Rigaku OD, 2015)'
_computing_data_collection 'CrysAlisPro 1.171.38.41 (Rigaku OD, 2015)'
_computing_data_reduction 'CrysAlisPro 1.171.38.41 (Rigaku OD, 2015)'
_computing_molecular_graphics 'Diamond (Brandenburg, K., (1999)'
_computing_publication_material 'WinGX Farrugia, L. J. (1999)'
_computing_structure_refinement 'SHELXL-2014 (Sheldrick, 2015)'
_computing_structure_solution 'SHELXT (Sheldrick, 2015)'
_diffrn_ambient_temperature 100(2)
_diffrn_detector 'CCD plate'
_diffrn_detector_area_resol_mean 10.4738
_diffrn_measured_fraction_theta_full 0.994
_diffrn_measured_fraction_theta_max 0.994
_diffrn_measurement_device 'four-circle diffractometer'
_diffrn_measurement_device_type 'Oxford Diffraction Gemini diffractometer'
_diffrn_measurement_method '\w scans'
_diffrn_orient_matrix_UB_11 -0.028175
_diffrn_orient_matrix_UB_12 -0.0118587
_diffrn_orient_matrix_UB_13 0.0435198
_diffrn_orient_matrix_UB_21 0.0515415
_diffrn_orient_matrix_UB_22 -0.0284216
_diffrn_orient_matrix_UB_23 0.045595
_diffrn_orient_matrix_UB_31 0.0061898
_diffrn_orient_matrix_UB_32 0.1832453
_diffrn_orient_matrix_UB_33 0.009887
_diffrn_radiation_monochromator mirror
_diffrn_radiation_probe x-ray
_diffrn_radiation_type CuK\a
_diffrn_radiation_wavelength 1.54178
_diffrn_reflns_av_R_equivalents 0.0436
_diffrn_reflns_av_unetI/netI 0.0748
_diffrn_reflns_Laue_measured_fraction_full 0.994
_diffrn_reflns_Laue_measured_fraction_max 0.994
_diffrn_reflns_limit_h_max 32
_diffrn_reflns_limit_h_min -32
_diffrn_reflns_limit_k_max 9
_diffrn_reflns_limit_k_min -7
_diffrn_reflns_limit_l_max 30
_diffrn_reflns_limit_l_min -30
_diffrn_reflns_number 29516
_diffrn_reflns_point_group_measured_fraction_full 0.994
_diffrn_reflns_point_group_measured_fraction_max 0.994
_diffrn_reflns_theta_full 67.327
_diffrn_reflns_theta_max 67.326
_diffrn_reflns_theta_min 3.389
_diffrn_source 'sealed X-ray tube'
_exptl_absorpt_coefficient_mu 12.772
_exptl_absorpt_correction_T_max 1
_exptl_absorpt_correction_T_min 0.2941
_exptl_absorpt_correction_type multi-scan
_exptl_absorpt_process_details
;
         CrysAlisPro 1.171.38.41 (Rigaku Oxford Diffraction, 2015)

;
_exptl_crystal_colour 'pale yellow'
_exptl_crystal_density_diffrn 1.524
_exptl_crystal_description needle
_exptl_crystal_F_000 2540
_exptl_crystal_size_max 0.263
_exptl_crystal_size_mid 0.084
_exptl_crystal_size_min 0.053
_refine_diff_density_max 2.45
_refine_diff_density_min -0.745
_refine_diff_density_rms 0.115
_refine_ls_extinction_method none
_refine_ls_goodness_of_fit_ref 1.09
_refine_ls_hydrogen_treatment mixed
_refine_ls_matrix_type full
_refine_ls_number_parameters 349
_refine_ls_number_reflns 4906
_refine_ls_number_restraints 0
_refine_ls_restrained_S_all 1.09
_refine_ls_R_factor_all 0.044
_refine_ls_R_factor_gt 0.0386
_refine_ls_shift/su_max 0
_refine_ls_shift/su_mean 0
_refine_ls_structure_factor_coef Fsqd
_refine_ls_weighting_details 'w=1/[\s^2^(Fo^2^)+(0.0693P)^2^+10.3131P] where P=(Fo^2^+2Fc^2^)/3'
_refine_ls_weighting_scheme calc
_refine_ls_wR_factor_gt 0.1095
_refine_ls_wR_factor_ref 0.1152
_reflns_number_gt 4314
_reflns_number_total 4906
_reflns_threshold_expression 'I > 2\s(I)'
_cod_data_source_file c8dt02499e2.cif
_cod_data_source_block mxm201lan
_cod_depositor_comments 'Adding full bibliography for 7047051--7047056.cif.'
_cod_original_sg_symbol_H-M 'C 2/c'
_cod_database_code 7047053

loop_
_symmetry_equiv_pos_as_xyz
'x, y, z'
'-x, y, -z+1/2'
'x+1/2, y+1/2, z'
'-x+1/2, y+1/2, -z+1/2'
'-x, -y, -z'
'x, -y, z-1/2'
'-x+1/2, -y+1/2, -z'
'x+1/2, -y+1/2, z-1/2'

loop_
_atom_site_label
_atom_site_type_symbol
_atom_site_fract_x
_atom_site_fract_y
_atom_site_fract_z
_atom_site_U_iso_or_equiv
_atom_site_adp_type
_atom_site_occupancy
_atom_site_calc_flag
Nd1 Nd 0.5 0.73826(3) 0.75 0.02272(12) Uani 1 d
Cs1 Cs 0.5 0.23087(4) 0.75 0.03526(13) Uani 1 d
C111 C 0.63572(17) 0.5173(5) 0.69650(18) 0.0300(9) Uani 1 d
C112 C 0.67318(18) 0.6157(5) 0.73180(19) 0.0379(10) Uani 1 d
H112 H 0.6639 0.6895 0.7556 0.045 Uiso 1 calc
C113 C 0.72348(18) 0.6069(6) 0.7325(2) 0.0427(11) Uani 1 d
H113 H 0.7485 0.6759 0.7561 0.051 Uiso 1 calc
C114 C 0.73755(19) 0.4978(5) 0.6988(2) 0.0412(11) Uani 1 d
H114 H 0.7721 0.4929 0.6989 0.049 Uiso 1 calc
C115 C 0.70149(17) 0.3966(6) 0.66512(19) 0.0384(10) Uani 1 d
H115 H 0.7114 0.32 0.6427 0.046 Uiso 1 calc
C116 C 0.65078(16) 0.4053(5) 0.66367(17) 0.0336(9) Uani 1 d
H116 H 0.6261 0.3348 0.6402 0.04 Uiso 1 calc
C11 C 0.58104(16) 0.5365(5) 0.69403(17) 0.0293(9) Uani 1 d
O11 O 0.57222(11) 0.5843(3) 0.73796(11) 0.0307(6) Uani 1 d
C12 C 0.54294(19) 0.5063(5) 0.64346(19) 0.0319(10) Uani 1 d
H12 H 0.554 0.4727 0.6133 0.038 Uiso 1 calc
C13 C 0.49019(18) 0.5213(5) 0.63357(19) 0.0291(9) Uani 1 d
O13 O 0.47043(11) 0.5639(4) 0.67074(12) 0.0328(6) Uani 1 d
C131 C 0.45377(17) 0.4889(5) 0.57705(18) 0.0303(9) Uani 1 d
C132 C 0.40500(17) 0.5577(5) 0.56273(19) 0.0361(9) Uani 1 d
H132 H 0.3955 0.6209 0.5891 0.043 Uiso 1 calc
C133 C 0.37047(19) 0.5350(6) 0.5108(2) 0.0438(11) Uani 1 d
H133 H 0.3378 0.5856 0.5013 0.053 Uiso 1 calc
C134 C 0.3829(2) 0.4386(6) 0.47212(19) 0.0439(11) Uani 1 d
H134 H 0.3587 0.4211 0.4366 0.053 Uiso 1 calc
C135 C 0.4312(2) 0.3685(6) 0.48617(19) 0.0450(12) Uani 1 d
H135 H 0.4399 0.301 0.4603 0.054 Uiso 1 calc
C136 C 0.46679(17) 0.3966(5) 0.53782(17) 0.0349(9) Uani 1 d
H136 H 0.5003 0.3524 0.5464 0.042 Uiso 1 calc
C211 C 0.62566(17) 0.9799(5) 0.90080(18) 0.0291(9) Uani 1 d
C212 C 0.66472(16) 0.8771(5) 0.89659(18) 0.0350(9) Uani 1 d
H212 H 0.6572 0.7969 0.8685 0.042 Uiso 1 calc
C213 C 0.71401(17) 0.8907(6) 0.9327(2) 0.0391(10) Uani 1 d
H213 H 0.74 0.8183 0.9302 0.047 Uiso 1 calc
C214 C 0.72534(19) 1.0109(6) 0.9727(2) 0.0414(11) Uani 1 d
H214 H 0.7591 1.0203 0.9977 0.05 Uiso 1 calc
C215 C 0.68802(16) 1.1162(5) 0.97624(18) 0.0367(10) Uani 1 d
H215 H 0.6964 1.2001 1.003 0.044 Uiso 1 calc
C216 C 0.63796(16) 1.1012(5) 0.94092(17) 0.0313(9) Uani 1 d
H216 H 0.6122 1.1734 0.9441 0.038 Uiso 1 calc
C21 C 0.57221(16) 0.9534(5) 0.86351(17) 0.0288(8) Uani 1 d
O21 O 0.56762(10) 0.8916(3) 0.81661(11) 0.0308(6) Uani 1 d
C22 C 0.53124(18) 0.9911(5) 0.88294(19) 0.0301(10) Uani 1 d
H22 H 0.5391 1.0379 0.9187 0.036 Uiso 1 calc
C23 C 0.47975(17) 0.9650(5) 0.85350(18) 0.0278(9) Uani 1 d
O23 O 0.46499(10) 0.9124(3) 0.80376(11) 0.0314(6) Uani 1 d
C231 C 0.43771(17) 0.9963(5) 0.87858(19) 0.0304(9) Uani 1 d
C232 C 0.38763(17) 0.9616(5) 0.8466(2) 0.0368(10) Uani 1 d
H232 H 0.381 0.9222 0.8099 0.044 Uiso 1 calc
C233 C 0.34723(19) 0.9841(6) 0.8677(2) 0.0424(11) Uani 1 d
H233 H 0.3132 0.9581 0.8459 0.051 Uiso 1 calc
C234 C 0.35684(19) 1.0448(6) 0.9208(2) 0.0426(11) Uani 1 d
H234 H 0.3293 1.0618 0.9353 0.051 Uiso 1 calc
C235 C 0.40632(18) 1.0806(6) 0.95260(19) 0.0385(10) Uani 1 d
H235 H 0.4128 1.1229 0.9889 0.046 Uiso 1 calc
C236 C 0.44678(17) 1.0551(5) 0.93187(18) 0.0344(9) Uani 1 d
H236 H 0.4809 1.0781 0.9543 0.041 Uiso 1 calc
O1 O 0.61133(15) 0.3223(5) 0.81597(18) 0.0605(10) Uani 1 d
C1 C 0.6632(3) 0.2861(7) 0.8234(3) 0.0594(16) Uani 1 d
H1A H 0.6698 0.2958 0.7874 0.071 Uiso 1 calc
H1B H 0.6702 0.1732 0.8362 0.071 Uiso 1 calc
C2 C 0.6990(2) 0.3973(9) 0.8650(3) 0.0690(17) Uani 1 d
H2A H 0.6982 0.5046 0.8486 0.104 Uiso 1 calc
H2B H 0.734 0.3542 0.8753 0.104 Uiso 1 calc
H2C H 0.6881 0.4052 0.898 0.104 Uiso 1 calc
H1O H 0.604(2) 0.423(7) 0.801(2) 0.052(15) Uiso 1 d

loop_
_atom_site_aniso_label
_atom_site_aniso_U_11
_atom_site_aniso_U_22
_atom_site_aniso_U_33
_atom_site_aniso_U_23
_atom_site_aniso_U_13
_atom_site_aniso_U_12
Nd1 0.02679(18) 0.02010(18) 0.02133(18) 0 0.00764(12) 0
Cs1 0.0476(2) 0.0226(2) 0.0355(2) 0 0.01293(18) 0
C111 0.034(2) 0.030(2) 0.026(2) 0.0062(15) 0.0093(18) 0.0029(16)
C112 0.043(3) 0.031(2) 0.037(2) -0.0001(18) 0.0076(19) 0.0027(18)
C113 0.035(2) 0.037(2) 0.049(3) 0.004(2) 0.004(2) -0.0023(19)
C114 0.034(3) 0.040(3) 0.050(3) 0.007(2) 0.014(2) -0.0009(18)
C115 0.037(2) 0.044(3) 0.037(2) 0.0046(19) 0.0158(19) 0.0072(19)
C116 0.033(2) 0.036(2) 0.031(2) -0.0006(17) 0.0107(18) 0.0009(17)
C11 0.035(2) 0.026(2) 0.028(2) 0.0013(16) 0.0122(18) 0.0032(16)
O11 0.0335(15) 0.0318(15) 0.0258(14) -0.0014(11) 0.0081(12) 0.0033(12)
C12 0.036(3) 0.033(2) 0.028(2) -0.0010(16) 0.011(2) 0.0042(16)
C13 0.038(2) 0.0200(19) 0.031(2) 0.0014(15) 0.013(2) 0.0009(16)
O13 0.0343(15) 0.0373(16) 0.0288(14) -0.0031(12) 0.0128(12) -0.0012(12)
C131 0.035(2) 0.027(2) 0.027(2) 0.0029(15) 0.0079(19) -0.0036(16)
C132 0.036(2) 0.031(2) 0.040(2) -0.0016(18) 0.0090(19) -0.0045(18)
C133 0.034(2) 0.045(3) 0.048(3) 0.007(2) 0.006(2) -0.005(2)
C134 0.053(3) 0.043(3) 0.028(2) 0.008(2) 0.002(2) -0.015(2)
C135 0.063(3) 0.045(3) 0.030(2) -0.004(2) 0.019(2) -0.016(2)
C136 0.042(2) 0.031(2) 0.032(2) 0.0025(17) 0.0118(19) -0.0043(18)
C211 0.031(2) 0.028(2) 0.031(2) 0.0009(16) 0.0125(18) -0.0005(15)
C212 0.034(2) 0.036(2) 0.038(2) -0.0022(18) 0.0164(19) -0.0024(18)
C213 0.034(2) 0.040(3) 0.047(3) 0.005(2) 0.018(2) 0.0064(18)
C214 0.029(2) 0.051(3) 0.041(3) 0.002(2) 0.006(2) -0.0027(18)
C215 0.035(2) 0.040(2) 0.034(2) -0.0058(18) 0.0084(18) -0.0081(18)
C216 0.032(2) 0.030(2) 0.033(2) 0.0007(17) 0.0111(17) -0.0011(16)
C21 0.032(2) 0.027(2) 0.027(2) 0.0010(16) 0.0084(17) -0.0018(16)
O21 0.0305(15) 0.0329(15) 0.0299(15) -0.0069(12) 0.0107(12) -0.0029(11)
C22 0.033(2) 0.032(2) 0.027(2) -0.0040(15) 0.0112(19) -0.0009(16)
C23 0.035(2) 0.0198(19) 0.030(2) 0.0016(16) 0.0126(18) -0.0005(16)
O23 0.0301(15) 0.0364(16) 0.0271(14) -0.0063(12) 0.0081(12) -0.0010(12)
C231 0.033(2) 0.027(2) 0.035(2) -0.0012(16) 0.016(2) 0.0018(15)
C232 0.034(2) 0.035(2) 0.045(3) -0.0032(19) 0.016(2) -0.0003(18)
C233 0.034(3) 0.041(3) 0.055(3) 0.000(2) 0.017(2) -0.0028(18)
C234 0.040(3) 0.044(3) 0.053(3) 0.009(2) 0.028(2) 0.009(2)
C235 0.049(3) 0.038(2) 0.033(2) 0.0020(19) 0.020(2) 0.005(2)
C236 0.037(2) 0.036(2) 0.031(2) 0.0044(18) 0.0122(18) 0.0048(18)
O1 0.054(2) 0.043(2) 0.072(3) 0.0092(19) 0.0020(19) 0.0136(17)
C1 0.077(4) 0.054(3) 0.058(4) 0.023(3) 0.037(3) 0.027(3)
C2 0.054(3) 0.093(5) 0.060(4) 0.026(3) 0.019(3) -0.002(3)

loop_
_atom_type_symbol
_atom_type_description
_atom_type_scat_dispersion_real
_atom_type_scat_dispersion_imag
_atom_type_scat_source
C C 0.0181 0.0091 'International Tables Vol C Tables 4.2.6.8 and 6.1.1.4'
H H 0 0 'International Tables Vol C Tables 4.2.6.8 and 6.1.1.4'
O O 0.0492 0.0322 'International Tables Vol C Tables 4.2.6.8 and 6.1.1.4'
Cs Cs -0.7457 7.9052 'International Tables Vol C Tables 4.2.6.8 and 6.1.1.4'
Nd Nd -3.1807 10.9079 'International Tables Vol C Tables 4.2.6.8 and 6.1.1.4'

loop_
_geom_angle_atom_site_label_1
_geom_angle_atom_site_label_2
_geom_angle_atom_site_label_3
_geom_angle
_geom_angle_site_symmetry_1
_geom_angle_site_symmetry_3
O23 Nd1 O23 105.64(14) 2_656 .
O23 Nd1 O13 138.80(10) 2_656 2_656
O23 Nd1 O13 88.50(10) . 2_656
O23 Nd1 O13 88.50(10) 2_656 .
O23 Nd1 O13 138.80(10) . .
O13 Nd1 O13 106.13(14) 2_656 .
O23 Nd1 O21 74.17(10) 2_656 .
O23 Nd1 O21 69.11(9) . .
O13 Nd1 O21 75.42(10) 2_656 .
O13 Nd1 O21 151.36(10) . .
O23 Nd1 O21 69.11(9) 2_656 2_656
O23 Nd1 O21 74.17(9) . 2_656
O13 Nd1 O21 151.36(10) 2_656 2_656
O13 Nd1 O21 75.41(10) . 2_656
O21 Nd1 O21 117.24(13) . 2_656
O23 Nd1 O11 150.60(9) 2_656 2_656
O23 Nd1 O11 75.90(9) . 2_656
O13 Nd1 O11 69.92(9) 2_656 2_656
O13 Nd1 O11 73.70(10) . 2_656
O21 Nd1 O11 130.68(9) . 2_656
O21 Nd1 O11 83.62(9) 2_656 2_656
O23 Nd1 O11 75.90(9) 2_656 .
O23 Nd1 O11 150.60(9) . .
O13 Nd1 O11 73.70(9) 2_656 .
O13 Nd1 O11 69.92(9) . .
O21 Nd1 O11 83.63(9) . .
O21 Nd1 O11 130.68(9) 2_656 .
O11 Nd1 O11 117.44(13) 2_656 .
O1 Cs1 O1 151.56(15) 2_656 .
O1 Cs1 O23 110.12(9) 2_656 2_646
O1 Cs1 O23 93.12(9) . 2_646
O1 Cs1 O23 93.13(9) 2_656 1_545
O1 Cs1 O23 110.13(9) . 1_545
O23 Cs1 O23 71.56(10) 2_646 1_545
O1 Cs1 O13 97.80(9) 2_656 2_656
O1 Cs1 O13 57.39(9) . 2_656
O23 Cs1 O13 150.46(7) 2_646 2_656
O23 Cs1 O13 117.49(7) 1_545 2_656
O1 Cs1 O13 57.39(9) 2_656 .
O1 Cs1 O13 97.80(9) . .
O23 Cs1 O13 117.49(7) 2_646 .
O23 Cs1 O13 150.46(7) 1_545 .
O13 Cs1 O13 69.69(10) 2_656 .
O1 Cs1 O21 69.48(9) 2_656 2_646
O1 Cs1 O21 138.18(9) . 2_646
O23 Cs1 O21 47.68(7) 2_646 2_646
O23 Cs1 O21 50.92(6) 1_545 2_646
O13 Cs1 O21 160.21(7) 2_656 2_646
O13 Cs1 O21 112.20(7) . 2_646
O1 Cs1 O21 138.18(9) 2_656 1_545
O1 Cs1 O21 69.48(9) . 1_545
O23 Cs1 O21 50.92(6) 2_646 1_545
O23 Cs1 O21 47.68(7) 1_545 1_545
O13 Cs1 O21 112.20(6) 2_656 1_545
O13 Cs1 O21 160.21(7) . 1_545
O21 Cs1 O21 73.08(9) 2_646 1_545
O1 Cs1 O11 50.85(9) 2_656 2_656
O1 Cs1 O11 103.42(9) . 2_656
O23 Cs1 O11 159.75(6) 2_646 2_656
O23 Cs1 O11 112.36(7) 1_545 2_656
O13 Cs1 O11 46.98(7) 2_656 2_656
O13 Cs1 O11 49.33(6) . 2_656
O21 Cs1 O11 118.14(6) 2_646 2_656
O21 Cs1 O11 146.55(6) 1_545 2_656
O1 Cs1 O11 103.42(9) 2_656 .
O1 Cs1 O11 50.85(9) . .
O23 Cs1 O11 112.36(7) 2_646 .
O23 Cs1 O11 159.75(6) 1_545 .
O13 Cs1 O11 49.33(6) 2_656 .
O13 Cs1 O11 46.98(7) . .
O21 Cs1 O11 146.55(6) 2_646 .
O21 Cs1 O11 118.14(6) 1_545 .
O11 Cs1 O11 71.27(9) 2_656 .
C116 C111 C112 118.4(4) . .
C116 C111 C11 122.0(4) . .
C112 C111 C11 119.5(4) . .
C113 C112 C111 120.7(4) . .
C113 C112 H112 119.7 . .
C111 C112 H112 119.7 . .
C112 C113 C114 120.1(4) . .
C112 C113 H113 119.9 . .
C114 C113 H113 119.9 . .
C115 C114 C113 119.9(5) . .
C115 C114 H114 120 . .
C113 C114 H114 120 . .
C114 C115 C116 120.5(4) . .
C114 C115 H115 119.7 . .
C116 C115 H115 119.7 . .
C115 C116 C111 120.3(4) . .
C115 C116 H116 119.9 . .
C111 C116 H116 119.9 . .
O11 C11 C12 124.4(4) . .
O11 C11 C111 117.5(4) . .
C12 C11 C111 118.1(4) . .
C11 O11 Nd1 130.7(3) . .
C11 O11 Cs1 94.8(2) . .
Nd1 O11 Cs1 85.65(8) . .
C13 C12 C11 125.6(4) . .
C13 C12 H12 117.2 . .
C11 C12 H12 117.2 . .
O13 C13 C12 123.3(4) . .
O13 C13 C131 116.7(4) . .
C12 C13 C131 120.0(4) . .
C13 O13 Nd1 132.5(3) . .
C13 O13 Cs1 97.9(2) . .
Nd1 O13 Cs1 92.09(9) . .
C136 C131 C132 118.7(4) . .
C136 C131 C13 122.9(4) . .
C132 C131 C13 118.3(4) . .
C133 C132 C131 120.7(5) . .
C133 C132 H132 119.7 . .
C131 C132 H132 119.7 . .
C132 C133 C134 120.6(5) . .
C132 C133 H133 119.7 . .
C134 C133 H133 119.7 . .
C135 C134 C133 119.0(4) . .
C135 C134 H134 120.5 . .
C133 C134 H134 120.5 . .
C136 C135 C134 120.4(5) . .
C136 C135 H135 119.8 . .
C134 C135 H135 119.8 . .
C135 C136 C131 120.5(4) . .
C135 C136 H136 119.8 . .
C131 C136 H136 119.8 . .
C216 C211 C212 118.6(4) . .
C216 C211 C21 122.3(4) . .
C212 C211 C21 119.1(4) . .
C213 C212 C211 120.9(4) . .
C213 C212 H212 119.5 . .
C211 C212 H212 119.5 . .
C212 C213 C214 119.6(4) . .
C212 C213 H213 120.2 . .
C214 C213 H213 120.2 . .
C215 C214 C213 120.4(4) . .
C215 C214 H214 119.8 . .
C213 C214 H214 119.8 . .
C214 C215 C216 120.5(4) . .
C214 C215 H215 119.7 . .
C216 C215 H215 119.7 . .
C215 C216 C211 119.9(4) . .
C215 C216 H216 120 . .
C211 C216 H216 120 . .
O21 C21 C22 124.7(4) . .
O21 C21 C211 116.4(4) . .
C22 C21 C211 118.8(4) . .
O21 C21 Cs1 69.5(2) . 1_565
C22 C21 Cs1 81.1(3) . 1_565
C21 O21 Nd1 133.8(3) . .
C21 O21 Cs1 90.7(2) . 1_565
Nd1 O21 Cs1 84.85(8) . 1_565
C23 C22 C21 124.6(4) . .
C23 C22 H22 117.7 . .
C21 C22 H22 117.7 . .
Cs1 C22 H22 124.2 1_565 .
O23 C23 C22 122.5(4) . .
O23 C23 C231 115.5(4) . .
C22 C23 C231 121.9(4) . .
C23 O23 Nd1 135.5(3) . .
C23 O23 Cs1 95.5(2) . 1_565
Nd1 O23 Cs1 91.40(9) . 1_565
C236 C231 C232 119.0(4) . .
C236 C231 C23 123.2(4) . .
C232 C231 C23 117.7(4) . .
C233 C232 C231 120.6(5) . .
C233 C232 H232 119.7 . .
C231 C232 H232 119.7 . .
C234 C233 C232 119.6(5) . .
C234 C233 H233 120.2 . .
C232 C233 H233 120.2 . .
C235 C234 C233 120.0(4) . .
C235 C234 H234 120 . .
C233 C234 H234 120 . .
C234 C235 C236 120.3(4) . .
C234 C235 H235 119.8 . .
C236 C235 H235 119.8 . .
C231 C236 C235 120.3(4) . .
C231 C236 H236 119.8 . .
C235 C236 H236 119.8 . .
C1 O1 Cs1 143.9(4) . .
C1 O1 H1O 110(4) . .
Cs1 O1 H1O 86(4) . .
O1 C1 C2 111.9(5) . .
O1 C1 H1A 109.2 . .
C2 C1 H1A 109.2 . .
O1 C1 H1B 109.2 . .
C2 C1 H1B 109.2 . .
H1A C1 H1B 107.9 . .
C1 C2 H2A 109.5 . .
C1 C2 H2B 109.5 . .
H2A C2 H2B 109.5 . .
C1 C2 H2C 109.5 . .
H2A C2 H2C 109.5 . .
H2B C2 H2C 109.5 . .

loop_
_geom_bond_atom_site_label_1
_geom_bond_atom_site_label_2
_geom_bond_distance
_geom_bond_site_symmetry_2
Nd1 O23 2.389(3) 2_656
Nd1 O23 2.389(3) .
Nd1 O13 2.405(3) 2_656
Nd1 O13 2.405(3) .
Nd1 O21 2.441(3) .
Nd1 O21 2.441(3) 2_656
Nd1 O11 2.458(3) 2_656
Nd1 O11 2.458(3) .
Cs1 O1 3.085(4) 2_656
Cs1 O1 3.085(4) .
Cs1 O23 3.255(3) 2_646
Cs1 O23 3.255(3) 1_545
Cs1 O13 3.365(3) 2_656
Cs1 O13 3.365(3) .
Cs1 O21 3.501(3) 2_646
Cs1 O21 3.501(3) 1_545
Cs1 O11 3.605(3) 2_656
Cs1 O11 3.605(3) .
C111 C116 1.395(6) .
C111 C112 1.397(6) .
C111 C11 1.492(6) .
C112 C113 1.378(7) .
C112 H112 0.95 .
C113 C114 1.382(7) .
C113 H113 0.95 .
C114 C115 1.373(7) .
C114 H114 0.95 .
C115 C116 1.384(6) .
C115 H115 0.95 .
C116 H116 0.95 .
C11 O11 1.278(5) .
C11 C12 1.403(6) .
C12 C13 1.396(7) .
C12 H12 0.95 .
C13 O13 1.279(5) .
C13 C131 1.496(6) .
C131 C136 1.390(6) .
C131 C132 1.395(6) .
C132 C133 1.376(7) .
C132 H132 0.95 .
C133 C134 1.391(8) .
C133 H133 0.95 .
C134 C135 1.388(8) .
C134 H134 0.95 .
C135 C136 1.389(6) .
C135 H135 0.95 .
C136 H136 0.95 .
C211 C216 1.397(6) .
C211 C212 1.400(6) .
C211 C21 1.493(6) .
C212 C213 1.381(6) .
C212 H212 0.95 .
C213 C214 1.387(7) .
C213 H213 0.95 .
C214 C215 1.371(7) .
C214 H214 0.95 .
C215 C216 1.392(6) .
C215 H215 0.95 .
C216 H216 0.95 .
C21 O21 1.268(5) .
C21 C22 1.399(6) .
O21 Cs1 3.501(3) 1_565
C22 C23 1.394(6) .
C22 H22 0.95 .
C23 O23 1.278(5) .
C23 C231 1.507(6) .
O23 Cs1 3.255(3) 1_565
C231 C236 1.388(6) .
C231 C232 1.391(7) .
C232 C233 1.389(7) .
C232 H232 0.95 .
C233 C234 1.388(7) .
C233 H233 0.95 .
C234 C235 1.378(7) .
C234 H234 0.95 .
C235 C236 1.388(6) .
C235 H235 0.95 .
C236 H236 0.95 .
O1 C1 1.410(7) .
O1 H1O 0.92(6) .
C1 C2 1.511(9) .
C1 H1A 0.99 .
C1 H1B 0.99 .
C2 H2A 0.98 .
C2 H2B 0.98 .
C2 H2C 0.98 .

loop_
_geom_hbond_atom_site_label_D
_geom_hbond_atom_site_label_H
_geom_hbond_atom_site_label_A
_geom_hbond_distance_DH
_geom_hbond_distance_HA
_geom_hbond_distance_DA
_geom_hbond_angle_DHA
O1 H1O O11 0.92(6) 2.06(6) 2.911(5) 155(5)
